data_7705151
loop_
_publ_author_name
'Abdolla, Noreldin S. Y.'
'Davies, David L.'
'Lowe, Mark P.'
'Singh, Kuldip'

_publ_section_title
;
 Bis-cyclometallated Ir(III) complexes containing
 2-(1<i>H</i>-pyrazol-3-yl)pyridine ligands; influence of substituents and
 cyclometallating ligands on response to changes in pH.
;
_journal_issue 34
_journal_name_full 'Dalton transactions (Cambridge, England : 2003)'
_journal_page_first 12025
_journal_page_last 12036
_journal_paper_doi 10.1039/d0dt02434a
_journal_volume 49
_journal_year 2020
_chemical_formula_moiety 'C34 H31 Ir N5, F6 P, 0.5(H2 O), C6 H14'
_chemical_formula_sum 'C40 H46 F6 Ir N5 O0.5 P'
_chemical_formula_weight 941.99
_space_group_IT_number 2
_space_group_name_Hall '-P 1'
_space_group_name_H-M_alt 'P -1'
_symmetry_cell_setting triclinic
_symmetry_space_group_name_H-M 'P -1'
_atom_sites_solution_hydrogens geom
_atom_sites_solution_primary direct
_atom_sites_solution_secondary difmap
_audit_creation_method SHELXL-97
_audit_update_record
;
2020-07-07 deposited with the CCDC.	2020-08-12 downloaded from the CCDC.
;
_cell_angle_alpha 91.865(7)
_cell_angle_beta 100.706(7)
_cell_angle_gamma 93.332(7)
_cell_formula_units_Z 4
_cell_length_a 11.648(5)
_cell_length_b 16.487(7)
_cell_length_c 19.704(9)
_cell_measurement_reflns_used 1002
_cell_measurement_temperature 150(2)
_cell_measurement_theta_max 25.141
_cell_measurement_theta_min 2.396
_cell_volume 3708(3)
_computing_cell_refinement 'Bruker SMART'
_computing_data_collection 'Bruker SMART'
_computing_data_reduction 'Bruker SHELXTL'
_computing_molecular_graphics 'Bruker SHELXTL'
_computing_publication_material 'Bruker SHELXTL'
_computing_structure_refinement 'SHELXL-97 (Sheldrick, 1997)'
_computing_structure_solution 'SHELXS-97 (Sheldrick, 1990)'
_diffrn_ambient_temperature 150(2)
_diffrn_measured_fraction_theta_full 0.983
_diffrn_measured_fraction_theta_max 0.983
_diffrn_measurement_device_type 'Bruker Apex 2000 CCD area detector'
_diffrn_measurement_method 'phi and omega scans'
_diffrn_radiation_monochromator graphite
_diffrn_radiation_source 'fine-focus sealed tube'
_diffrn_radiation_type MoK\a
_diffrn_radiation_wavelength 0.71073
_diffrn_reflns_av_R_equivalents 0.0779
_diffrn_reflns_av_sigmaI/netI 0.1234
_diffrn_reflns_limit_h_max 14
_diffrn_reflns_limit_h_min -14
_diffrn_reflns_limit_k_max 20
_diffrn_reflns_limit_k_min -20
_diffrn_reflns_limit_l_max 24
_diffrn_reflns_limit_l_min -24
_diffrn_reflns_number 28454
_diffrn_reflns_theta_full 26.00
_diffrn_reflns_theta_max 26.00
_diffrn_reflns_theta_min 1.66
_exptl_absorpt_coefficient_mu 3.713
_exptl_absorpt_correction_T_max 0.831
_exptl_absorpt_correction_T_min 0.397
_exptl_absorpt_correction_type empirical
_exptl_absorpt_process_details
;
absorption correction based on 11055 reflections(SADABS);Rint 0.1662 before
correction and 0.0562 after.
;
_exptl_crystal_colour yellow
_exptl_crystal_density_diffrn 1.687
_exptl_crystal_density_method 'not measured'
_exptl_crystal_description plate
_exptl_crystal_F_000 1884
_exptl_crystal_size_max 0.24
_exptl_crystal_size_mid 0.16
_exptl_crystal_size_min 0.04
_platon_squeeze_details
;

Disordered C6H14 was omitted using the SQUEEZE option of PLATON. The solvent
accessible voids are 641.3 ?3 with an estimated 221e/cell to be added. Four 
solvent C6H14 molecules/unit cell accounting for 200e were included in the 
formula, FWt, (000) and density calculations. PLATON Reference:
Spek, A.L. (1990), Acta Cryst. A46, C-34.  

;
_refine_diff_density_max 3.715
_refine_diff_density_min -1.839
_refine_diff_density_rms 0.190
_refine_ls_extinction_method none
_refine_ls_goodness_of_fit_ref 0.912
_refine_ls_hydrogen_treatment constr
_refine_ls_matrix_type full
_refine_ls_number_parameters 862
_refine_ls_number_reflns 14329
_refine_ls_number_restraints 7
_refine_ls_restrained_S_all 0.912
_refine_ls_R_factor_all 0.0933
_refine_ls_R_factor_gt 0.0553
_refine_ls_shift/su_max 0.001
_refine_ls_shift/su_mean 0.000
_refine_ls_structure_factor_coef Fsqd
_refine_ls_weighting_details 'calc w=1/[\s^2^(Fo^2^)+(0.0510P)^2^+0.0000P] where P=(Fo^2^+2Fc^2^)/3'
_refine_ls_weighting_scheme calc
_refine_ls_wR_factor_gt 0.1140
_refine_ls_wR_factor_ref 0.1231
_reflns_number_gt 9143
_reflns_number_total 14329
_reflns_threshold_expression >2sigma(I)
_cod_data_source_file d0dt02434a2.cif
_cod_data_source_block 15068
_cod_depositor_comments
;
The following automatic conversions were performed:

data item '_symmetry_cell_setting' value 'Triclinic' was changed to
'triclinic' in accordance with the
/home/data/users/saulius/crontab/automatic-downloads/rss-feeds/RSC/lib/dictionaries/cif_core.dic
dictionary named 'cif_core.dic' version 2.4.2 last updated on
2011-04-26.

Automatic conversion script
Id: cif_fix_values 7556 2019-12-06 15:28:31Z antanas 

 Adding full bibliography for 7705149--7705156.cif.

2024-09-02
Z value and formula fixed to values more according to usual
chemical conventions.                 miguel
;
_cod_original_formula_sum 'C80 H92 F12 Ir2 N10 O P2'
_cod_original_formula_weight 1883.98
_cod_original_formula_moiety '2(C34 H31 Ir N5), 2(F6 P), H2 O,2 C6 H14'
_cod_original_formula_units_Z 2
_cod_original_sg_symbol_H-M P-1
_cod_database_code 7705151

loop_
_symmetry_equiv_pos_as_xyz
'x, y, z'
'-x, -y, -z'

loop_
_atom_site_label
_atom_site_type_symbol
_atom_site_fract_x
_atom_site_fract_y
_atom_site_fract_z
_atom_site_U_iso_or_equiv
_atom_site_adp_type
_atom_site_occupancy
_atom_site_symmetry_multiplicity
_atom_site_calc_flag
_atom_site_refinement_flags
_atom_site_disorder_assembly
_atom_site_disorder_group
Ir1 Ir 0.54271(3) 0.71309(2) 0.076514(16) 0.02523(11) Uani 1 1 d . . .
N1 N 0.5702(6) 0.8113(5) 0.0209(3) 0.0345(19) Uani 1 1 d . . .
N2 N 0.4924(6) 0.6151(5) 0.1284(3) 0.0276(18) Uani 1 1 d . . .
N3 N 0.6869(6) 0.7433(4) 0.1622(4) 0.0306(18) Uani 1 1 d . . .
N4 N 0.6998(6) 0.7711(4) 0.2278(4) 0.0299(17) Uani 1 1 d D . .
H4B H 0.6429 0.7942 0.2426 0.036 Uiso 1 1 d RD . .
N5 N 0.6914(6) 0.6633(4) 0.0427(3) 0.0311(18) Uani 1 1 d . . .
C1 C 0.6441(8) 0.8771(5) 0.0432(5) 0.035(2) Uani 1 1 d D . .
H1 H 0.6893 0.8780 0.0886 0.042 Uiso 1 1 calc RD . .
C2 C 0.6566(9) 0.9418(6) 0.0040(5) 0.047(3) Uani 1 1 d D . .
H2 H 0.7136 0.9850 0.0206 0.057 Uiso 1 1 calc RD . .
C3 C 0.5842(10) 0.9444(6) -0.0617(6) 0.055(3) Uani 1 1 d . . .
H3 H 0.5886 0.9899 -0.0897 0.066 Uiso 1 1 calc R . .
C4 C 0.5070(9) 0.8783(6) -0.0835(5) 0.042(2) Uani 1 1 d . . .
H4 H 0.4589 0.8772 -0.1281 0.050 Uiso 1 1 calc R . .
C5 C 0.4980(8) 0.8129(5) -0.0413(4) 0.030(2) Uani 1 1 d . . .
C6 C 0.4181(7) 0.7415(6) -0.0615(4) 0.030(2) Uani 1 1 d . . .
C7 C 0.3354(8) 0.7306(6) -0.1235(4) 0.044(3) Uani 1 1 d . . .
H7 H 0.3313 0.7706 -0.1573 0.053 Uiso 1 1 calc R . .
C8 C 0.2603(9) 0.6617(7) -0.1352(5) 0.050(3) Uani 1 1 d . . .
H8 H 0.2055 0.6532 -0.1773 0.060 Uiso 1 1 calc R . .
C9 C 0.2659(8) 0.6050(6) -0.0845(5) 0.043(3) Uani 1 1 d . . .
H9 H 0.2125 0.5584 -0.0923 0.051 Uiso 1 1 calc R . .
C10 C 0.3459(7) 0.6134(6) -0.0231(5) 0.035(2) Uani 1 1 d . . .
H10 H 0.3484 0.5727 0.0101 0.042 Uiso 1 1 calc R . .
C11 C 0.4233(7) 0.6828(5) -0.0106(5) 0.031(2) Uani 1 1 d . . .
C12 C 0.5483(8) 0.5451(5) 0.1324(4) 0.027(2) Uani 1 1 d . . .
H12 H 0.6170 0.5417 0.1132 0.033 Uiso 1 1 calc R . .
C13 C 0.5067(9) 0.4774(5) 0.1644(4) 0.035(2) Uani 1 1 d . . .
H13 H 0.5460 0.4283 0.1673 0.042 Uiso 1 1 calc R . .
C14 C 0.4069(9) 0.4849(6) 0.1912(4) 0.039(3) Uani 1 1 d . . .
H14 H 0.3753 0.4396 0.2119 0.046 Uiso 1 1 calc R . .
C15 C 0.3529(9) 0.5551(6) 0.1888(4) 0.037(2) Uani 1 1 d . . .
H15 H 0.2860 0.5603 0.2094 0.045 Uiso 1 1 calc R . .
C16 C 0.3967(8) 0.6199(6) 0.1555(4) 0.033(2) Uani 1 1 d . . .
C17 C 0.3469(7) 0.6993(5) 0.1460(4) 0.026(2) Uani 1 1 d . . .
C18 C 0.2442(8) 0.7175(7) 0.1691(5) 0.042(3) Uani 1 1 d . . .
H18 H 0.2036 0.6778 0.1913 0.051 Uiso 1 1 calc R . .
C19 C 0.2025(9) 0.7948(7) 0.1591(5) 0.049(3) Uani 1 1 d . . .
H19 H 0.1334 0.8081 0.1749 0.058 Uiso 1 1 calc R . .
C20 C 0.2608(8) 0.8514(7) 0.1265(5) 0.047(3) Uani 1 1 d . . .
H20 H 0.2313 0.9036 0.1193 0.057 Uiso 1 1 calc R . .
C21 C 0.3622(8) 0.8333(6) 0.1039(5) 0.041(2) Uani 1 1 d . . .
H21 H 0.4021 0.8738 0.0822 0.049 Uiso 1 1 calc R . .
C22 C 0.4071(8) 0.7577(6) 0.1122(4) 0.035(2) Uani 1 1 d . . .
C23 C 0.7878(8) 0.7125(5) 0.1553(4) 0.029(2) Uani 1 1 d . . .
C24 C 0.8679(8) 0.7238(5) 0.2177(4) 0.033(2) Uani 1 1 d . . .
H24 H 0.9467 0.7091 0.2265 0.040 Uiso 1 1 calc R . .
C25 C 0.8107(8) 0.7599(6) 0.2633(4) 0.031(2) Uani 1 1 d . . .
C26 C 0.7958(8) 0.6743(5) 0.0895(4) 0.029(2) Uani 1 1 d . . .
C27 C 0.8971(9) 0.6451(6) 0.0747(5) 0.044(3) Uani 1 1 d . . .
H27 H 0.9678 0.6520 0.1078 0.053 Uiso 1 1 calc R . .
C28 C 0.8958(8) 0.6058(6) 0.0117(5) 0.037(2) Uani 1 1 d . . .
H28 H 0.9654 0.5861 0.0006 0.045 Uiso 1 1 calc R . .
C29 C 0.7908(8) 0.5954(6) -0.0352(5) 0.038(2) Uani 1 1 d . . .
H29 H 0.7872 0.5683 -0.0790 0.046 Uiso 1 1 calc R . .
C30 C 0.6930(8) 0.6249(5) -0.0174(4) 0.031(2) Uani 1 1 d . . .
H30 H 0.6216 0.6175 -0.0500 0.038 Uiso 1 1 calc R . .
C31 C 0.8510(8) 0.7860(6) 0.3386(5) 0.037(2) Uani 1 1 d . . .
C32 C 0.7503(9) 0.7865(6) 0.3779(5) 0.043(3) Uani 1 1 d . . .
H32A H 0.7804 0.8047 0.4261 0.065 Uiso 1 1 calc R . .
H32B H 0.7130 0.7315 0.3764 0.065 Uiso 1 1 calc R . .
H32C H 0.6927 0.8236 0.3566 0.065 Uiso 1 1 calc R . .
C33 C 0.9125(10) 0.8692(7) 0.3437(5) 0.067(4) Uani 1 1 d . . .
H33A H 0.9761 0.8689 0.3174 0.101 Uiso 1 1 calc R . .
H33B H 0.9448 0.8844 0.3923 0.101 Uiso 1 1 calc R . .
H33C H 0.8567 0.9087 0.3247 0.101 Uiso 1 1 calc R . .
C34 C 0.9361(9) 0.7239(8) 0.3712(5) 0.064(3) Uani 1 1 d . . .
H34A H 1.0075 0.7284 0.3516 0.097 Uiso 1 1 calc R . .
H34B H 0.8989 0.6688 0.3615 0.097 Uiso 1 1 calc R . .
H34C H 0.9561 0.7349 0.4214 0.097 Uiso 1 1 calc R . .
P1 P 0.5514(3) 0.98271(18) 0.26464(14) 0.0488(7) Uani 1 1 d . . .
F1 F 0.5304(6) 0.8896(4) 0.2826(3) 0.0683(19) Uani 1 1 d . . .
F2 F 0.5180(6) 1.0100(4) 0.3352(3) 0.0687(19) Uani 1 1 d . . .
F3 F 0.6851(5) 0.9816(4) 0.3025(3) 0.0705(19) Uani 1 1 d . . .
F4 F 0.5733(7) 1.0753(4) 0.2469(3) 0.079(2) Uani 1 1 d . . .
F5 F 0.5849(6) 0.9541(4) 0.1936(3) 0.078(2) Uani 1 1 d . . .
F6 F 0.4186(6) 0.9846(4) 0.2268(3) 0.0679(19) Uani 1 1 d . . .
Ir1A Ir 0.49997(3) 0.30766(2) 0.397576(16) 0.02222(10) Uani 1 1 d . . .
N1A N 0.6487(6) 0.2744(4) 0.3671(3) 0.0257(17) Uani 1 1 d . . .
N2A N 0.3478(6) 0.3476(4) 0.4203(3) 0.0202(15) Uani 1 1 d . . .
N3A N 0.4467(6) 0.1948(4) 0.4356(3) 0.0238(16) Uani 1 1 d . . .
N4A N 0.3638(6) 0.1352(4) 0.4126(3) 0.0261(16) Uani 1 1 d D . .
H4C H 0.3334 0.1266 0.3696 0.031 Uiso 1 1 d RD . .
N5A N 0.5933(6) 0.3095(4) 0.5045(3) 0.0259(16) Uani 1 1 d . . .
C1A C 0.6833(8) 0.1985(6) 0.3675(5) 0.035(2) Uani 1 1 d . . .
H1A H 0.6350 0.1561 0.3813 0.042 Uiso 1 1 calc R . .
C2A C 0.7884(8) 0.1796(6) 0.3482(5) 0.045(3) Uani 1 1 d . . .
H2A H 0.8116 0.1253 0.3493 0.054 Uiso 1 1 calc R . .
C3A C 0.8584(8) 0.2416(6) 0.3274(5) 0.044(3) Uani 1 1 d . . .
H3A H 0.9301 0.2302 0.3138 0.052 Uiso 1 1 calc R . .
C4A C 0.8235(7) 0.3177(6) 0.3268(5) 0.037(2) Uani 1 1 d . . .
H4A H 0.8717 0.3604 0.3134 0.044 Uiso 1 1 calc R . .
C5A C 0.7171(7) 0.3352(5) 0.3455(4) 0.029(2) Uani 1 1 d . . .
C6A C 0.6658(7) 0.4149(5) 0.3447(4) 0.026(2) Uani 1 1 d . . .
C7A C 0.7160(8) 0.4844(5) 0.3201(4) 0.033(2) Uani 1 1 d . . .
H7A H 0.7880 0.4826 0.3043 0.039 Uiso 1 1 calc R . .
C8A C 0.6599(8) 0.5549(6) 0.3193(4) 0.035(2) Uani 1 1 d . . .
H8A H 0.6923 0.6018 0.3011 0.042 Uiso 1 1 calc R . .
C9A C 0.5573(8) 0.5594(5) 0.3443(4) 0.030(2) Uani 1 1 d . . .
H9A H 0.5210 0.6095 0.3447 0.036 Uiso 1 1 calc R . .
C10A C 0.5067(8) 0.4898(5) 0.3689(4) 0.031(2) Uani 1 1 d . . .
H10A H 0.4350 0.4924 0.3851 0.037 Uiso 1 1 calc R . .
C11A C 0.5614(7) 0.4166(5) 0.3697(4) 0.025(2) Uani 1 1 d . . .
C12A C 0.3329(7) 0.3772(5) 0.4811(4) 0.027(2) Uani 1 1 d . . .
H12A H 0.3983 0.3819 0.5181 0.032 Uiso 1 1 calc R . .
C13A C 0.2280(8) 0.4012(6) 0.4931(5) 0.037(2) Uani 1 1 d . . .
H13A H 0.2209 0.4238 0.5369 0.044 Uiso 1 1 calc R . .
C14A C 0.1331(8) 0.3916(6) 0.4399(5) 0.040(2) Uani 1 1 d . . .
H14A H 0.0585 0.4064 0.4472 0.047 Uiso 1 1 calc R . .
C15A C 0.1452(8) 0.3611(6) 0.3768(4) 0.035(2) Uani 1 1 d . . .
H15A H 0.0795 0.3547 0.3400 0.042 Uiso 1 1 calc R . .
C16A C 0.2545(7) 0.3395(5) 0.3667(4) 0.0251(19) Uani 1 1 d . . .
C17A C 0.2814(7) 0.3108(5) 0.3016(4) 0.027(2) Uani 1 1 d . . .
C18A C 0.1993(7) 0.3001(5) 0.2398(4) 0.031(2) Uani 1 1 d . . .
H18A H 0.1197 0.3103 0.2394 0.037 Uiso 1 1 calc R . .
C19A C 0.2330(8) 0.2751(5) 0.1800(4) 0.035(2) Uani 1 1 d . . .
H19A H 0.1770 0.2681 0.1382 0.042 Uiso 1 1 calc R . .
C20A C 0.3479(8) 0.2602(6) 0.1804(4) 0.035(2) Uani 1 1 d . . .
H20A H 0.3710 0.2435 0.1386 0.042 Uiso 1 1 calc R . .
C21A C 0.4315(8) 0.2693(6) 0.2417(4) 0.035(2) Uani 1 1 d . . .
H21A H 0.5106 0.2591 0.2407 0.042 Uiso 1 1 calc R . .
C22A C 0.4008(7) 0.2929(5) 0.3036(4) 0.025(2) Uani 1 1 d . . .
C23A C 0.4804(8) 0.1856(5) 0.5043(4) 0.027(2) Uani 1 1 d . . .
C24A C 0.4192(7) 0.1166(6) 0.5234(5) 0.033(2) Uani 1 1 d . . .
H24A H 0.4268 0.0950 0.5679 0.039 Uiso 1 1 calc R . .
C25A C 0.3461(7) 0.0872(5) 0.4635(4) 0.0255(19) Uani 1 1 d . . .
C26A C 0.5667(7) 0.2459(5) 0.5412(4) 0.0236(19) Uani 1 1 d . . .
C27A C 0.6192(8) 0.2414(6) 0.6110(4) 0.033(2) Uani 1 1 d . . .
H27A H 0.5997 0.1973 0.6375 0.039 Uiso 1 1 calc R . .
C28A C 0.7004(8) 0.3035(6) 0.6397(5) 0.037(2) Uani 1 1 d . . .
H28A H 0.7370 0.3022 0.6869 0.044 Uiso 1 1 calc R . .
C29A C 0.7287(8) 0.3665(6) 0.6013(5) 0.036(2) Uani 1 1 d . . .
H29A H 0.7858 0.4083 0.6211 0.043 Uiso 1 1 calc R . .
C30A C 0.6723(7) 0.3682(5) 0.5328(4) 0.027(2) Uani 1 1 d . . .
H30A H 0.6906 0.4120 0.5057 0.032 Uiso 1 1 calc R . .
C31A C 0.2482(8) 0.0204(6) 0.4516(5) 0.036(2) Uani 1 1 d . . .
C32A C 0.1292(8) 0.0577(6) 0.4297(7) 0.062(3) Uani 1 1 d . . .
H32D H 0.0664 0.0143 0.4219 0.093 Uiso 1 1 calc R . .
H32E H 0.1290 0.0866 0.3870 0.093 Uiso 1 1 calc R . .
H32F H 0.1166 0.0959 0.4664 0.093 Uiso 1 1 calc R . .
C33A C 0.2682(9) -0.0402(6) 0.3951(5) 0.047(3) Uani 1 1 d . . .
H33D H 0.3466 -0.0602 0.4077 0.071 Uiso 1 1 calc R . .
H33E H 0.2614 -0.0132 0.3511 0.071 Uiso 1 1 calc R . .
H33F H 0.2094 -0.0860 0.3905 0.071 Uiso 1 1 calc R . .
C34A C 0.2501(11) -0.0241(8) 0.5178(6) 0.084(5) Uani 1 1 d . . .
H34D H 0.3201 -0.0552 0.5271 0.126 Uiso 1 1 calc R . .
H34E H 0.1800 -0.0613 0.5130 0.126 Uiso 1 1 calc R . .
H34F H 0.2513 0.0154 0.5563 0.126 Uiso 1 1 calc R . .
P1A P 0.0276(2) 0.51074(16) 0.23793(13) 0.0327(5) Uani 1 1 d . . .
F1A F 0.0025(4) 0.5140(3) 0.3151(3) 0.0455(14) Uani 1 1 d . . .
F2A F 0.1573(4) 0.4853(3) 0.2672(3) 0.0403(13) Uani 1 1 d . . .
F3A F 0.0730(4) 0.6046(3) 0.2475(3) 0.0462(14) Uani 1 1 d . . .
F4A F 0.0553(5) 0.5078(4) 0.1616(3) 0.0516(15) Uani 1 1 d . . .
F5A F -0.1017(4) 0.5364(3) 0.2091(3) 0.0423(14) Uani 1 1 d . . .
F6A F -0.0182(4) 0.4173(3) 0.2296(3) 0.0456(14) Uani 1 1 d . . .
O1 O 0.2710(6) 0.1024(4) 0.2717(3) 0.0529(19) Uani 1 1 d D . .
H1B H 0.2952 0.0682 0.2436 0.063 Uiso 1 1 d RD . .
H2B H 0.2626 0.1481 0.2518 0.063 Uiso 1 1 d RD . .

loop_
_atom_site_aniso_label
_atom_site_aniso_U_11
_atom_site_aniso_U_22
_atom_site_aniso_U_33
_atom_site_aniso_U_23
_atom_site_aniso_U_13
_atom_site_aniso_U_12
Ir1 0.0271(2) 0.0276(2) 0.01747(19) 0.00272(15) -0.00201(15) -0.00842(16)
N1 0.037(5) 0.049(5) 0.015(4) 0.007(3) 0.003(3) -0.009(4)
N2 0.018(4) 0.048(5) 0.014(4) 0.010(3) -0.006(3) 0.001(4)
N3 0.028(4) 0.033(5) 0.027(4) -0.013(3) 0.001(3) -0.002(3)
N4 0.022(4) 0.035(5) 0.028(4) -0.007(3) -0.001(3) -0.006(3)
N5 0.037(4) 0.032(5) 0.021(4) 0.000(3) 0.002(3) -0.012(4)
C1 0.036(5) 0.031(6) 0.035(6) 0.002(4) 0.000(4) -0.004(4)
C2 0.050(7) 0.033(6) 0.054(7) 0.006(5) 0.003(5) -0.012(5)
C3 0.085(9) 0.031(6) 0.056(7) 0.020(5) 0.030(7) 0.007(6)
C4 0.060(7) 0.037(6) 0.029(5) 0.011(4) 0.005(5) 0.005(5)
C5 0.038(5) 0.031(5) 0.022(5) 0.002(4) 0.009(4) -0.001(4)
C6 0.027(5) 0.041(6) 0.021(5) 0.005(4) -0.002(4) 0.003(4)
C7 0.048(6) 0.065(7) 0.015(5) 0.011(5) -0.007(4) -0.005(5)
C8 0.041(6) 0.080(9) 0.018(5) -0.003(5) -0.015(4) -0.012(6)
C9 0.034(5) 0.054(7) 0.035(6) -0.001(5) -0.002(4) -0.014(5)
C10 0.032(5) 0.038(6) 0.030(5) 0.009(4) 0.001(4) -0.017(4)
C11 0.027(5) 0.032(6) 0.034(5) 0.001(4) 0.005(4) 0.004(4)
C12 0.033(5) 0.038(6) 0.008(4) 0.004(4) -0.004(4) 0.003(4)
C13 0.055(6) 0.023(5) 0.022(5) 0.001(4) -0.005(4) -0.011(5)
C14 0.060(7) 0.038(6) 0.010(4) 0.007(4) -0.003(4) -0.026(5)
C15 0.047(6) 0.042(6) 0.019(5) 0.007(4) 0.003(4) -0.020(5)
C16 0.042(6) 0.039(6) 0.012(4) -0.006(4) -0.007(4) -0.017(5)
C17 0.021(4) 0.042(6) 0.013(4) -0.001(4) 0.000(3) -0.009(4)
C18 0.031(5) 0.067(8) 0.026(5) 0.008(5) 0.003(4) -0.013(5)
C19 0.042(6) 0.052(7) 0.051(7) -0.006(6) 0.012(5) -0.010(6)
C20 0.036(6) 0.050(7) 0.056(7) -0.008(6) 0.009(5) 0.006(5)
C21 0.042(6) 0.022(5) 0.060(7) 0.001(5) 0.015(5) -0.006(5)
C22 0.044(6) 0.043(6) 0.010(4) -0.001(4) -0.009(4) -0.018(5)
C23 0.036(5) 0.026(5) 0.021(5) 0.002(4) -0.002(4) -0.006(4)
C24 0.028(5) 0.041(6) 0.028(5) 0.005(4) -0.004(4) 0.004(4)
C25 0.032(5) 0.040(6) 0.015(4) 0.003(4) -0.007(4) -0.006(4)
C26 0.034(5) 0.029(5) 0.020(5) 0.001(4) -0.002(4) -0.001(4)
C27 0.047(6) 0.058(7) 0.025(5) 0.009(5) -0.002(5) 0.015(5)
C28 0.040(6) 0.043(6) 0.030(5) 0.014(5) 0.003(4) 0.019(5)
C29 0.044(6) 0.047(6) 0.026(5) 0.000(4) 0.009(4) 0.006(5)
C30 0.035(5) 0.031(5) 0.024(5) 0.000(4) -0.002(4) -0.009(4)
C31 0.037(5) 0.041(6) 0.026(5) -0.010(4) -0.007(4) -0.001(5)
C32 0.059(7) 0.040(6) 0.026(5) -0.006(4) -0.003(5) -0.006(5)
C33 0.069(8) 0.081(9) 0.041(7) -0.027(6) 0.001(6) -0.031(7)
C34 0.050(7) 0.102(10) 0.034(6) -0.010(6) -0.012(5) 0.016(7)
P1 0.066(2) 0.0478(18) 0.0281(15) 0.0064(13) -0.0035(13) 0.0032(15)
F1 0.077(5) 0.048(4) 0.073(5) 0.019(3) -0.004(4) -0.004(3)
F2 0.082(5) 0.082(5) 0.041(4) -0.007(3) 0.008(3) 0.006(4)
F3 0.060(4) 0.081(5) 0.062(4) 0.010(4) -0.010(3) 0.002(4)
F4 0.126(6) 0.053(4) 0.044(4) 0.013(3) -0.020(4) -0.007(4)
F5 0.098(6) 0.080(5) 0.054(4) -0.018(4) 0.013(4) 0.010(4)
F6 0.068(4) 0.069(5) 0.057(4) -0.009(3) -0.016(3) 0.016(4)
Ir1A 0.02136(19) 0.0250(2) 0.01770(19) 0.00256(15) -0.00139(14) -0.00471(15)
N1A 0.020(4) 0.029(4) 0.027(4) -0.003(3) 0.002(3) 0.000(3)
N2A 0.028(4) 0.013(4) 0.018(4) 0.001(3) -0.001(3) -0.003(3)
N3A 0.022(4) 0.026(4) 0.021(4) 0.002(3) 0.001(3) -0.007(3)
N4A 0.025(4) 0.027(4) 0.024(4) 0.005(3) 0.000(3) 0.001(3)
N5A 0.022(4) 0.028(4) 0.023(4) -0.007(3) -0.005(3) -0.003(3)
C1A 0.037(6) 0.029(6) 0.038(6) 0.009(4) 0.005(4) 0.002(4)
C2A 0.034(6) 0.043(7) 0.059(7) 0.001(5) 0.007(5) 0.011(5)
C3A 0.021(5) 0.052(7) 0.059(7) 0.011(5) 0.008(5) 0.001(5)
C4A 0.021(5) 0.051(7) 0.037(6) 0.002(5) 0.005(4) -0.007(5)
C5A 0.028(5) 0.034(5) 0.020(5) 0.002(4) -0.004(4) -0.003(4)
C6A 0.030(5) 0.027(5) 0.019(5) 0.000(4) 0.000(4) -0.005(4)
C7A 0.033(5) 0.037(6) 0.025(5) 0.009(4) 0.001(4) -0.015(4)
C8A 0.045(6) 0.031(6) 0.023(5) 0.003(4) -0.003(4) -0.018(5)
C9A 0.036(5) 0.020(5) 0.025(5) 0.001(4) -0.012(4) -0.004(4)
C10A 0.030(5) 0.039(6) 0.018(5) -0.001(4) -0.003(4) -0.014(4)
C11A 0.025(5) 0.023(5) 0.021(5) -0.002(4) -0.008(4) -0.008(4)
C12A 0.028(5) 0.029(5) 0.020(5) -0.001(4) -0.005(4) 0.001(4)
C13A 0.050(6) 0.038(6) 0.023(5) 0.002(4) 0.009(5) 0.004(5)
C14A 0.026(5) 0.059(7) 0.036(6) 0.007(5) 0.009(4) 0.010(5)
C15A 0.030(5) 0.050(6) 0.022(5) 0.001(4) -0.002(4) 0.002(5)
C16A 0.022(4) 0.032(5) 0.020(4) 0.005(4) 0.000(3) -0.001(4)
C17A 0.028(5) 0.028(5) 0.022(5) 0.006(4) -0.004(4) -0.007(4)
C18A 0.027(5) 0.031(5) 0.029(5) 0.006(4) -0.006(4) -0.006(4)
C19A 0.051(6) 0.038(6) 0.012(4) 0.001(4) -0.007(4) -0.002(5)
C20A 0.042(6) 0.044(6) 0.017(5) -0.004(4) 0.001(4) 0.003(5)
C21A 0.040(5) 0.044(6) 0.020(5) 0.004(4) 0.003(4) 0.009(5)
C22A 0.026(5) 0.017(5) 0.033(5) 0.005(4) 0.009(4) -0.005(4)
C23A 0.037(5) 0.031(5) 0.011(4) -0.003(4) 0.002(4) 0.002(4)
C24A 0.029(5) 0.040(6) 0.028(5) 0.006(4) 0.003(4) -0.003(4)
C25A 0.031(5) 0.021(5) 0.024(5) -0.002(4) 0.005(4) 0.001(4)
C26A 0.019(4) 0.024(5) 0.027(5) -0.002(4) 0.002(4) 0.003(4)
C27A 0.045(6) 0.035(6) 0.018(5) 0.005(4) 0.002(4) 0.010(5)
C28A 0.042(6) 0.040(6) 0.022(5) 0.003(4) -0.012(4) 0.003(5)
C29A 0.029(5) 0.034(6) 0.036(6) -0.007(4) -0.011(4) -0.002(4)
C30A 0.024(5) 0.027(5) 0.026(5) -0.004(4) 0.001(4) -0.010(4)
C31A 0.028(5) 0.041(6) 0.037(6) 0.009(5) 0.003(4) -0.012(4)
C32A 0.028(6) 0.042(7) 0.113(10) -0.019(7) 0.015(6) -0.015(5)
C33A 0.049(6) 0.027(6) 0.062(7) -0.008(5) 0.004(5) -0.005(5)
C34A 0.104(11) 0.081(10) 0.052(8) 0.026(7) -0.008(7) -0.059(8)
P1A 0.0223(11) 0.0435(14) 0.0293(12) 0.0062(10) -0.0005(9) -0.0066(10)
F1A 0.030(3) 0.071(4) 0.035(3) 0.003(3) 0.005(2) -0.003(3)
F2A 0.024(3) 0.050(4) 0.048(3) 0.011(3) 0.007(2) 0.000(2)
F3A 0.027(3) 0.046(4) 0.063(4) 0.006(3) 0.003(3) -0.010(3)
F4A 0.043(3) 0.074(4) 0.038(3) 0.009(3) 0.008(3) -0.002(3)
F5A 0.027(3) 0.054(4) 0.043(3) 0.013(3) -0.002(2) -0.001(3)
F6A 0.034(3) 0.046(4) 0.050(4) 0.007(3) -0.007(3) -0.008(3)
O1 0.079(5) 0.040(4) 0.031(4) 0.003(3) -0.010(4) -0.007(4)

loop_
_atom_type_symbol
_atom_type_description
_atom_type_scat_dispersion_real
_atom_type_scat_dispersion_imag
_atom_type_scat_source
C C 0.0033 0.0016 'International Tables Vol C Tables 4.2.6.8 and 6.1.1.4'
H H 0.0000 0.0000 'International Tables Vol C Tables 4.2.6.8 and 6.1.1.4'
N N 0.0061 0.0033 'International Tables Vol C Tables 4.2.6.8 and 6.1.1.4'
F F 0.0171 0.0103 'International Tables Vol C Tables 4.2.6.8 and 6.1.1.4'
P P 0.1023 0.0942 'International Tables Vol C Tables 4.2.6.8 and 6.1.1.4'
Ir Ir -1.4442 7.9887 'International Tables Vol C Tables 4.2.6.8 and 6.1.1.4'
O O 0.0106 0.0060 'International Tables Vol C Tables 4.2.6.8 and 6.1.1.4'

loop_
_geom_angle_atom_site_label_1
_geom_angle_atom_site_label_2
_geom_angle_atom_site_label_3
_geom_angle
_geom_angle_site_symmetry_1
_geom_angle_site_symmetry_3
_geom_angle_publ_flag
C22 Ir1 C11 84.8(3) . . ?
C22 Ir1 N1 94.6(3) . . ?
C11 Ir1 N1 80.8(3) . . ?
C22 Ir1 N2 79.9(3) . . ?
C11 Ir1 N2 93.8(3) . . ?
N1 Ir1 N2 172.6(3) . . ?
C22 Ir1 N5 177.4(3) . . ?
C11 Ir1 N5 97.2(3) . . ?
N1 Ir1 N5 87.3(3) . . ?
N2 Ir1 N5 98.3(3) . . ?
C22 Ir1 N3 101.9(3) . . ?
C11 Ir1 N3 173.0(3) . . ?
N1 Ir1 N3 96.6(3) . . ?
N2 Ir1 N3 89.4(3) . . ?
N5 Ir1 N3 76.1(3) . . ?
C1 N1 C5 118.5(8) . . ?
C1 N1 Ir1 126.1(6) . . ?
C5 N1 Ir1 115.1(6) . . ?
C16 N2 C12 119.3(8) . . ?
C16 N2 Ir1 117.6(6) . . ?
C12 N2 Ir1 122.9(6) . . ?
C23 N3 N4 106.7(7) . . ?
C23 N3 Ir1 114.7(5) . . ?
N4 N3 Ir1 136.9(6) . . ?
N3 N4 C25 110.7(7) . . ?
N3 N4 H4B 120.7 . . ?
C25 N4 H4B 128.5 . . ?
C30 N5 C26 117.5(8) . . ?
C30 N5 Ir1 127.4(6) . . ?
C26 N5 Ir1 115.1(5) . . ?
N1 C1 C2 123.3(9) . . ?
N1 C1 H1 118.4 . . ?
C2 C1 H1 118.4 . . ?
C1 C2 C3 119.3(9) . . ?
C1 C2 H2 120.4 . . ?
C3 C2 H2 120.4 . . ?
C4 C3 C2 117.2(9) . . ?
C4 C3 H3 121.4 . . ?
C2 C3 H3 121.4 . . ?
C3 C4 C5 121.3(9) . . ?
C3 C4 H4 119.4 . . ?
C5 C4 H4 119.4 . . ?
N1 C5 C4 120.3(8) . . ?
N1 C5 C6 116.0(8) . . ?
C4 C5 C6 123.7(8) . . ?
C7 C6 C11 120.3(8) . . ?
C7 C6 C5 125.5(8) . . ?
C11 C6 C5 114.1(7) . . ?
C8 C7 C6 119.9(9) . . ?
C8 C7 H7 120.0 . . ?
C6 C7 H7 120.0 . . ?
C7 C8 C9 119.0(9) . . ?
C7 C8 H8 120.5 . . ?
C9 C8 H8 120.5 . . ?
C10 C9 C8 122.8(9) . . ?
C10 C9 H9 118.6 . . ?
C8 C9 H9 118.6 . . ?
C9 C10 C11 118.9(9) . . ?
C9 C10 H10 120.5 . . ?
C11 C10 H10 120.5 . . ?
C10 C11 C6 119.0(8) . . ?
C10 C11 Ir1 127.1(7) . . ?
C6 C11 Ir1 113.9(6) . . ?
N2 C12 C13 121.3(8) . . ?
N2 C12 H12 119.3 . . ?
C13 C12 H12 119.3 . . ?
C14 C13 C12 117.3(9) . . ?
C14 C13 H13 121.3 . . ?
C12 C13 H13 121.3 . . ?
C15 C14 C13 121.4(9) . . ?
C15 C14 H14 119.3 . . ?
C13 C14 H14 119.3 . . ?
C14 C15 C16 118.9(10) . . ?
C14 C15 H15 120.6 . . ?
C16 C15 H15 120.6 . . ?
N2 C16 C15 121.7(10) . . ?
N2 C16 C17 112.2(8) . . ?
C15 C16 C17 126.1(9) . . ?
C18 C17 C22 120.8(9) . . ?
C18 C17 C16 122.1(8) . . ?
C22 C17 C16 117.1(8) . . ?
C19 C18 C17 119.0(9) . . ?
C19 C18 H18 120.5 . . ?
C17 C18 H18 120.5 . . ?
C20 C19 C18 120.2(10) . . ?
C20 C19 H19 119.9 . . ?
C18 C19 H19 119.9 . . ?
C19 C20 C21 120.6(10) . . ?
C19 C20 H20 119.7 . . ?
C21 C20 H20 119.7 . . ?
C20 C21 C22 121.7(9) . . ?
C20 C21 H21 119.1 . . ?
C22 C21 H21 119.1 . . ?
C21 C22 C17 117.7(9) . . ?
C21 C22 Ir1 129.3(7) . . ?
C17 C22 Ir1 112.8(7) . . ?
N3 C23 C24 109.6(8) . . ?
N3 C23 C26 118.2(8) . . ?
C24 C23 C26 132.2(9) . . ?
C25 C24 C23 106.4(8) . . ?
C25 C24 H24 126.8 . . ?
C23 C24 H24 126.8 . . ?
C24 C25 N4 106.5(7) . . ?
C24 C25 C31 130.9(8) . . ?
N4 C25 C31 122.6(8) . . ?
C27 C26 N5 121.0(8) . . ?
C27 C26 C23 123.6(8) . . ?
N5 C26 C23 115.2(8) . . ?
C26 C27 C28 119.9(9) . . ?
C26 C27 H27 120.0 . . ?
C28 C27 H27 120.0 . . ?
C27 C28 C29 118.8(9) . . ?
C27 C28 H28 120.6 . . ?
C29 C28 H28 120.6 . . ?
C30 C29 C28 118.7(9) . . ?
C30 C29 H29 120.6 . . ?
C28 C29 H29 120.6 . . ?
N5 C30 C29 124.0(9) . . ?
N5 C30 H30 118.0 . . ?
C29 C30 H30 118.0 . . ?
C33 C31 C25 109.2(8) . . ?
C33 C31 C32 109.8(8) . . ?
C25 C31 C32 112.4(7) . . ?
C33 C31 C34 110.1(9) . . ?
C25 C31 C34 107.3(8) . . ?
C32 C31 C34 107.9(8) . . ?
C31 C32 H32A 109.5 . . ?
C31 C32 H32B 109.5 . . ?
H32A C32 H32B 109.5 . . ?
C31 C32 H32C 109.5 . . ?
H32A C32 H32C 109.5 . . ?
H32B C32 H32C 109.5 . . ?
C31 C33 H33A 109.5 . . ?
C31 C33 H33B 109.5 . . ?
H33A C33 H33B 109.5 . . ?
C31 C33 H33C 109.5 . . ?
H33A C33 H33C 109.5 . . ?
H33B C33 H33C 109.5 . . ?
C31 C34 H34A 109.5 . . ?
C31 C34 H34B 109.5 . . ?
H34A C34 H34B 109.5 . . ?
C31 C34 H34C 109.5 . . ?
H34A C34 H34C 109.5 . . ?
H34B C34 H34C 109.5 . . ?
F2 P1 F5 179.4(4) . . ?
F2 P1 F6 90.5(4) . . ?
F5 P1 F6 89.4(4) . . ?
F2 P1 F4 90.6(4) . . ?
F5 P1 F4 90.0(4) . . ?
F6 P1 F4 89.5(4) . . ?
F2 P1 F3 89.5(4) . . ?
F5 P1 F3 90.5(4) . . ?
F6 P1 F3 179.5(4) . . ?
F4 P1 F3 90.0(4) . . ?
F2 P1 F1 89.6(4) . . ?
F5 P1 F1 89.8(4) . . ?
F6 P1 F1 90.9(4) . . ?
F4 P1 F1 179.6(4) . . ?
F3 P1 F1 89.6(4) . . ?
C22A Ir1A C11A 88.4(3) . . ?
C22A Ir1A N1A 94.8(3) . . ?
C11A Ir1A N1A 80.1(3) . . ?
C22A Ir1A N2A 81.4(3) . . ?
C11A Ir1A N2A 96.0(3) . . ?
N1A Ir1A N2A 174.6(3) . . ?
C22A Ir1A N3A 96.9(3) . . ?
C11A Ir1A N3A 174.7(3) . . ?
N1A Ir1A N3A 98.9(3) . . ?
N2A Ir1A N3A 85.4(2) . . ?
C22A Ir1A N5A 171.9(3) . . ?
C11A Ir1A N5A 99.5(3) . . ?
N1A Ir1A N5A 88.5(3) . . ?
N2A Ir1A N5A 95.7(2) . . ?
N3A Ir1A N5A 75.2(3) . . ?
C1A N1A C5A 119.0(7) . . ?
C1A N1A Ir1A 124.4(6) . . ?
C5A N1A Ir1A 116.6(6) . . ?
C12A N2A C16A 119.2(7) . . ?
C12A N2A Ir1A 126.1(6) . . ?
C16A N2A Ir1A 114.6(5) . . ?
N4A N3A C23A 106.4(6) . . ?
N4A N3A Ir1A 135.1(5) . . ?
C23A N3A Ir1A 116.3(5) . . ?
C25A N4A N3A 111.2(7) . . ?
C25A N4A H4C 125.4 . . ?
N3A N4A H4C 123.0 . . ?
C30A N5A C26A 120.9(7) . . ?
C30A N5A Ir1A 123.5(6) . . ?
C26A N5A Ir1A 115.6(5) . . ?
N1A C1A C2A 122.0(9) . . ?
N1A C1A H1A 119.0 . . ?
C2A C1A H1A 119.0 . . ?
C3A C2A C1A 118.8(9) . . ?
C3A C2A H2A 120.6 . . ?
C1A C2A H2A 120.6 . . ?
C4A C3A C2A 119.2(9) . . ?
C4A C3A H3A 120.4 . . ?
C2A C3A H3A 120.4 . . ?
C3A C4A C5A 121.1(9) . . ?
C3A C4A H4A 119.4 . . ?
C5A C4A H4A 119.4 . . ?
N1A C5A C4A 119.9(8) . . ?
N1A C5A C6A 113.1(7) . . ?
C4A C5A C6A 127.0(8) . . ?
C11A C6A C7A 121.5(8) . . ?
C11A C6A C5A 115.4(7) . . ?
C7A C6A C5A 123.2(8) . . ?
C8A C7A C6A 119.0(9) . . ?
C8A C7A H7A 120.5 . . ?
C6A C7A H7A 120.5 . . ?
C7A C8A C9A 121.3(8) . . ?
C7A C8A H8A 119.3 . . ?
C9A C8A H8A 119.3 . . ?
C8A C9A C10A 119.8(9) . . ?
C8A C9A H9A 120.1 . . ?
C10A C9A H9A 120.1 . . ?
C11A C10A C9A 120.1(8) . . ?
C11A C10A H10A 119.9 . . ?
C9A C10A H10A 119.9 . . ?
C10A C11A C6A 118.3(8) . . ?
C10A C11A Ir1A 126.9(6) . . ?
C6A C11A Ir1A 114.7(6) . . ?
N2A C12A C13A 123.1(8) . . ?
N2A C12A H12A 118.4 . . ?
C13A C12A H12A 118.4 . . ?
C12A C13A C14A 118.1(8) . . ?
C12A C13A H13A 121.0 . . ?
C14A C13A H13A 121.0 . . ?
C15A C14A C13A 120.3(9) . . ?
C15A C14A H14A 119.8 . . ?
C13A C14A H14A 119.8 . . ?
C14A C15A C16A 119.4(8) . . ?
C14A C15A H15A 120.3 . . ?
C16A C15A H15A 120.3 . . ?
N2A C16A C15A 119.8(7) . . ?
N2A C16A C17A 114.9(7) . . ?
C15A C16A C17A 125.3(8) . . ?
C18A C17A C22A 120.4(8) . . ?
C18A C17A C16A 124.2(8) . . ?
C22A C17A C16A 115.4(7) . . ?
C19A C18A C17A 120.4(8) . . ?
C19A C18A H18A 119.8 . . ?
C17A C18A H18A 119.8 . . ?
C18A C19A C20A 120.0(8) . . ?
C18A C19A H19A 120.0 . . ?
C20A C19A H19A 120.0 . . ?
C19A C20A C21A 120.8(8) . . ?
C19A C20A H20A 119.6 . . ?
C21A C20A H20A 119.6 . . ?
C22A C21A C20A 121.1(9) . . ?
C22A C21A H21A 119.4 . . ?
C20A C21A H21A 119.4 . . ?
C21A C22A C17A 117.2(8) . . ?
C21A C22A Ir1A 129.3(7) . . ?
C17A C22A Ir1A 113.5(6) . . ?
N3A C23A C24A 109.2(7) . . ?
N3A C23A C26A 116.4(7) . . ?
C24A C23A C26A 134.4(8) . . ?
C25A C24A C23A 105.1(8) . . ?
C25A C24A H24A 127.4 . . ?
C23A C24A H24A 127.4 . . ?
N4A C25A C24A 108.1(7) . . ?
N4A C25A C31A 120.8(8) . . ?
C24A C25A C31A 130.7(8) . . ?
N5A C26A C27A 120.7(8) . . ?
N5A C26A C23A 115.5(7) . . ?
C27A C26A C23A 123.8(8) . . ?
C28A C27A C26A 117.5(8) . . ?
C28A C27A H27A 121.2 . . ?
C26A C27A H27A 121.2 . . ?
C29A C28A C27A 121.1(8) . . ?
C29A C28A H28A 119.5 . . ?
C27A C28A H28A 119.5 . . ?
C28A C29A C30A 118.6(8) . . ?
C28A C29A H29A 120.7 . . ?
C30A C29A H29A 120.7 . . ?
N5A C30A C29A 121.1(8) . . ?
N5A C30A H30A 119.4 . . ?
C29A C30A H30A 119.4 . . ?
C34A C31A C25A 108.9(8) . . ?
C34A C31A C33A 108.6(9) . . ?
C25A C31A C33A 109.4(7) . . ?
C34A C31A C32A 110.1(9) . . ?
C25A C31A C32A 109.8(8) . . ?
C33A C31A C32A 110.0(8) . . ?
C31A C32A H32D 109.5 . . ?
C31A C32A H32E 109.5 . . ?
H32D C32A H32E 109.5 . . ?
C31A C32A H32F 109.5 . . ?
H32D C32A H32F 109.5 . . ?
H32E C32A H32F 109.5 . . ?
C31A C33A H33D 109.5 . . ?
C31A C33A H33E 109.5 . . ?
H33D C33A H33E 109.5 . . ?
C31A C33A H33F 109.5 . . ?
H33D C33A H33F 109.5 . . ?
H33E C33A H33F 109.5 . . ?
C31A C34A H34D 109.5 . . ?
C31A C34A H34E 109.5 . . ?
H34D C34A H34E 109.5 . . ?
C31A C34A H34F 109.5 . . ?
H34D C34A H34F 109.5 . . ?
H34E C34A H34F 109.5 . . ?
F6A P1A F5A 90.1(3) . . ?
F6A P1A F4A 90.8(3) . . ?
F5A P1A F4A 90.7(3) . . ?
F6A P1A F2A 90.1(3) . . ?
F5A P1A F2A 179.7(4) . . ?
F4A P1A F2A 89.5(3) . . ?
F6A P1A F3A 179.1(3) . . ?
F5A P1A F3A 89.8(3) . . ?
F4A P1A F3A 90.1(3) . . ?
F2A P1A F3A 90.0(3) . . ?
F6A P1A F1A 89.6(3) . . ?
F5A P1A F1A 90.3(3) . . ?
F4A P1A F1A 178.9(3) . . ?
F2A P1A F1A 89.4(3) . . ?
F3A P1A F1A 89.5(3) . . ?
H1B O1 H2B 108.2 . . ?

loop_
_geom_bond_atom_site_label_1
_geom_bond_atom_site_label_2
_geom_bond_distance
_geom_bond_site_symmetry_2
_geom_bond_publ_flag
Ir1 C22 2.011(10) . ?
Ir1 C11 2.026(9) . ?
Ir1 N1 2.027(7) . ?
Ir1 N2 2.054(7) . ?
Ir1 N5 2.162(7) . ?
Ir1 N3 2.171(7) . ?
N1 C1 1.353(11) . ?
N1 C5 1.354(11) . ?
N2 C16 1.328(11) . ?
N2 C12 1.356(11) . ?
N3 C23 1.335(11) . ?
N3 N4 1.336(9) . ?
N4 C25 1.376(10) . ?
N4 H4B 0.8741 . ?
N5 C30 1.330(10) . ?
N5 C26 1.382(10) . ?
C1 C2 1.354(12) . ?
C1 H1 0.9500 . ?
C2 C3 1.411(14) . ?
C2 H2 0.9500 . ?
C3 C4 1.376(14) . ?
C3 H3 0.9500 . ?
C4 C5 1.393(12) . ?
C4 H4 0.9500 . ?
C5 C6 1.455(12) . ?
C6 C7 1.408(11) . ?
C6 C11 1.412(12) . ?
C7 C8 1.379(13) . ?
C7 H7 0.9500 . ?
C8 C9 1.384(13) . ?
C8 H8 0.9500 . ?
C9 C10 1.380(12) . ?
C9 H9 0.9500 . ?
C10 C11 1.402(12) . ?
C10 H10 0.9500 . ?
C12 C13 1.405(11) . ?
C12 H12 0.9500 . ?
C13 C14 1.374(13) . ?
C13 H13 0.9500 . ?
C14 C15 1.347(13) . ?
C14 H14 0.9500 . ?
C15 C16 1.392(11) . ?
C15 H15 0.9500 . ?
C16 C17 1.465(13) . ?
C17 C18 1.402(12) . ?
C17 C22 1.414(11) . ?
C18 C19 1.398(14) . ?
C18 H18 0.9500 . ?
C19 C20 1.368(13) . ?
C19 H19 0.9500 . ?
C20 C21 1.381(12) . ?
C20 H20 0.9500 . ?
C21 C22 1.382(13) . ?
C21 H21 0.9500 . ?
C23 C24 1.398(11) . ?
C23 C26 1.444(11) . ?
C24 C25 1.356(12) . ?
C24 H24 0.9500 . ?
C25 C31 1.511(11) . ?
C26 C27 1.376(12) . ?
C27 C28 1.379(12) . ?
C27 H27 0.9500 . ?
C28 C29 1.387(12) . ?
C28 H28 0.9500 . ?
C29 C30 1.364(12) . ?
C29 H29 0.9500 . ?
C30 H30 0.9500 . ?
C31 C33 1.502(13) . ?
C31 C32 1.521(12) . ?
C31 C34 1.540(13) . ?
C32 H32A 0.9800 . ?
C32 H32B 0.9800 . ?
C32 H32C 0.9800 . ?
C33 H33A 0.9800 . ?
C33 H33B 0.9800 . ?
C33 H33C 0.9800 . ?
C34 H34A 0.9800 . ?
C34 H34B 0.9800 . ?
C34 H34C 0.9800 . ?
P1 F2 1.571(6) . ?
P1 F5 1.586(7) . ?
P1 F6 1.590(7) . ?
P1 F4 1.594(7) . ?
P1 F3 1.598(7) . ?
P1 F1 1.601(6) . ?
Ir1A C22A 1.992(9) . ?
Ir1A C11A 2.025(8) . ?
Ir1A N1A 2.035(7) . ?
Ir1A N2A 2.046(7) . ?
Ir1A N3A 2.129(6) . ?
Ir1A N5A 2.183(7) . ?
N1A C1A 1.338(11) . ?
N1A C5A 1.371(10) . ?
N2A C12A 1.324(10) . ?
N2A C16A 1.364(10) . ?
N3A N4A 1.342(9) . ?
N3A C23A 1.353(10) . ?
N4A C25A 1.337(10) . ?
N4A H4C 0.8595 . ?
N5A C30A 1.328(10) . ?
N5A C26A 1.346(10) . ?
C1A C2A 1.396(12) . ?
C1A H1A 0.9500 . ?
C2A C3A 1.391(13) . ?
C2A H2A 0.9500 . ?
C3A C4A 1.340(13) . ?
C3A H3A 0.9500 . ?
C4A C5A 1.399(12) . ?
C4A H4A 0.9500 . ?
C5A C6A 1.475(12) . ?
C6A C11A 1.396(11) . ?
C6A C7A 1.397(11) . ?
C7A C8A 1.365(12) . ?
C7A H7A 0.9500 . ?
C8A C9A 1.380(12) . ?
C8A H8A 0.9500 . ?
C9A C10A 1.402(11) . ?
C9A H9A 0.9500 . ?
C10A C11A 1.395(12) . ?
C10A H10A 0.9500 . ?
C12A C13A 1.365(12) . ?
C12A H12A 0.9500 . ?
C13A C14A 1.372(12) . ?
C13A H13A 0.9500 . ?
C14A C15A 1.360(12) . ?
C14A H14A 0.9500 . ?
C15A C16A 1.389(11) . ?
C15A H15A 0.9500 . ?
C16A C17A 1.447(11) . ?
C17A C18A 1.402(11) . ?
C17A C22A 1.432(11) . ?
C18A C19A 1.367(12) . ?
C18A H18A 0.9500 . ?
C19A C20A 1.374(12) . ?
C19A H19A 0.9500 . ?
C20A C21A 1.401(11) . ?
C20A H20A 0.9500 . ?
C21A C22A 1.384(11) . ?
C21A H21A 0.9500 . ?
C23A C24A 1.406(11) . ?
C23A C26A 1.447(11) . ?
C24A C25A 1.375(11) . ?
C24A H24A 0.9500 . ?
C25A C31A 1.519(11) . ?
C26A C27A 1.403(11) . ?
C27A C28A 1.383(12) . ?
C27A H27A 0.9500 . ?
C28A C29A 1.366(12) . ?
C28A H28A 0.9500 . ?
C29A C30A 1.389(11) . ?
C29A H29A 0.9500 . ?
C30A H30A 0.9500 . ?
C31A C34A 1.516(13) . ?
C31A C33A 1.530(13) . ?
C31A C32A 1.542(13) . ?
C32A H32D 0.9800 . ?
C32A H32E 0.9800 . ?
C32A H32F 0.9800 . ?
C33A H33D 0.9800 . ?
C33A H33E 0.9800 . ?
C33A H33F 0.9800 . ?
C34A H34D 0.9800 . ?
C34A H34E 0.9800 . ?
C34A H34F 0.9800 . ?
P1A F6A 1.593(6) . ?
P1A F5A 1.594(5) . ?
P1A F4A 1.596(6) . ?
P1A F2A 1.599(5) . ?
P1A F3A 1.600(6) . ?
P1A F1A 1.600(6) . ?
O1 H1B 0.8711 . ?
O1 H2B 0.8637 . ?

loop_
_geom_hbond_atom_site_label_D
_geom_hbond_atom_site_label_H
_geom_hbond_atom_site_label_A
_geom_hbond_distance_DH
_geom_hbond_distance_HA
_geom_hbond_distance_DA
_geom_hbond_angle_DHA
_geom_hbond_site_symmetry_A
O1 H1B F6 0.87 2.11 2.889(9) 148.5 1_545
N4A H4C O1 0.86 1.95 2.808(9) 176.7 .
N4 H4B F1 0.87 2.31 3.159(10) 162.8 .

loop_
_geom_torsion_atom_site_label_1
_geom_torsion_atom_site_label_2
_geom_torsion_atom_site_label_3
_geom_torsion_atom_site_label_4
_geom_torsion
_geom_torsion_site_symmetry_1
_geom_torsion_site_symmetry_2
_geom_torsion_site_symmetry_3
_geom_torsion_site_symmetry_4
_geom_torsion_publ_flag
C22 Ir1 N1 C1 92.1(8) . . . . ?
C11 Ir1 N1 C1 176.1(8) . . . . ?
N5 Ir1 N1 C1 -86.1(8) . . . . ?
N3 Ir1 N1 C1 -10.5(8) . . . . ?
C22 Ir1 N1 C5 -80.7(7) . . . . ?
C11 Ir1 N1 C5 3.3(6) . . . . ?
N5 Ir1 N1 C5 101.0(6) . . . . ?
N3 Ir1 N1 C5 176.7(6) . . . . ?
C22 Ir1 N2 C16 4.8(6) . . . . ?
C11 Ir1 N2 C16 -79.2(6) . . . . ?
N5 Ir1 N2 C16 -177.1(6) . . . . ?
N3 Ir1 N2 C16 107.0(6) . . . . ?
C22 Ir1 N2 C12 -179.1(7) . . . . ?
C11 Ir1 N2 C12 96.9(6) . . . . ?
N5 Ir1 N2 C12 -1.0(6) . . . . ?
N3 Ir1 N2 C12 -76.8(6) . . . . ?
C22 Ir1 N3 C23 173.1(6) . . . . ?
N1 Ir1 N3 C23 -90.8(6) . . . . ?
N2 Ir1 N3 C23 93.6(6) . . . . ?
N5 Ir1 N3 C23 -5.2(6) . . . . ?
C22 Ir1 N3 N4 10.3(9) . . . . ?
N1 Ir1 N3 N4 106.4(8) . . . . ?
N2 Ir1 N3 N4 -69.2(8) . . . . ?
N5 Ir1 N3 N4 -168.0(9) . . . . ?
C23 N3 N4 C25 1.4(9) . . . . ?
Ir1 N3 N4 C25 165.1(7) . . . . ?
C11 Ir1 N5 C30 -0.9(7) . . . . ?
N1 Ir1 N5 C30 -81.2(7) . . . . ?
N2 Ir1 N5 C30 94.0(7) . . . . ?
N3 Ir1 N5 C30 -178.7(7) . . . . ?
C11 Ir1 N5 C26 178.2(6) . . . . ?
N1 Ir1 N5 C26 97.9(6) . . . . ?
N2 Ir1 N5 C26 -86.8(6) . . . . ?
N3 Ir1 N5 C26 0.4(6) . . . . ?
C5 N1 C1 C2 -5.8(14) . . . . ?
Ir1 N1 C1 C2 -178.5(8) . . . . ?
N1 C1 C2 C3 4.5(16) . . . . ?
C1 C2 C3 C4 -2.6(16) . . . . ?
C2 C3 C4 C5 2.2(15) . . . . ?
C1 N1 C5 C4 5.3(13) . . . . ?
Ir1 N1 C5 C4 178.7(7) . . . . ?
C1 N1 C5 C6 -178.2(8) . . . . ?
Ir1 N1 C5 C6 -4.8(10) . . . . ?
C3 C4 C5 N1 -3.7(15) . . . . ?
C3 C4 C5 C6 -179.9(9) . . . . ?
N1 C5 C6 C7 179.6(9) . . . . ?
C4 C5 C6 C7 -4.0(15) . . . . ?
N1 C5 C6 C11 3.8(12) . . . . ?
C4 C5 C6 C11 -179.8(9) . . . . ?
C11 C6 C7 C8 -1.1(15) . . . . ?
C5 C6 C7 C8 -176.6(9) . . . . ?
C6 C7 C8 C9 1.5(16) . . . . ?
C7 C8 C9 C10 -1.7(16) . . . . ?
C8 C9 C10 C11 1.4(15) . . . . ?
C9 C10 C11 C6 -0.9(13) . . . . ?
C9 C10 C11 Ir1 176.6(7) . . . . ?
C7 C6 C11 C10 0.8(13) . . . . ?
C5 C6 C11 C10 176.7(8) . . . . ?
C7 C6 C11 Ir1 -177.0(7) . . . . ?
C5 C6 C11 Ir1 -1.1(10) . . . . ?
C22 Ir1 C11 C10 -83.2(8) . . . . ?
N1 Ir1 C11 C10 -178.7(8) . . . . ?
N2 Ir1 C11 C10 -3.7(8) . . . . ?
N5 Ir1 C11 C10 95.3(8) . . . . ?
C22 Ir1 C11 C6 94.4(7) . . . . ?
N1 Ir1 C11 C6 -1.1(6) . . . . ?
N2 Ir1 C11 C6 173.9(6) . . . . ?
N5 Ir1 C11 C6 -87.2(7) . . . . ?
C16 N2 C12 C13 0.4(11) . . . . ?
Ir1 N2 C12 C13 -175.7(6) . . . . ?
N2 C12 C13 C14 0.2(12) . . . . ?
C12 C13 C14 C15 -1.9(13) . . . . ?
C13 C14 C15 C16 2.9(13) . . . . ?
C12 N2 C16 C15 0.7(11) . . . . ?
Ir1 N2 C16 C15 177.0(6) . . . . ?
C12 N2 C16 C17 -179.4(7) . . . . ?
Ir1 N2 C16 C17 -3.1(9) . . . . ?
C14 C15 C16 N2 -2.4(13) . . . . ?
C14 C15 C16 C17 177.8(8) . . . . ?
N2 C16 C17 C18 178.5(7) . . . . ?
C15 C16 C17 C18 -1.6(13) . . . . ?
N2 C16 C17 C22 -1.5(10) . . . . ?
C15 C16 C17 C22 178.4(8) . . . . ?
C22 C17 C18 C19 -0.8(13) . . . . ?
C16 C17 C18 C19 179.2(8) . . . . ?
C17 C18 C19 C20 0.6(14) . . . . ?
C18 C19 C20 C21 -0.8(15) . . . . ?
C19 C20 C21 C22 1.2(16) . . . . ?
C20 C21 C22 C17 -1.3(14) . . . . ?
C20 C21 C22 Ir1 173.6(7) . . . . ?
C18 C17 C22 C21 1.1(12) . . . . ?
C16 C17 C22 C21 -178.9(8) . . . . ?
C18 C17 C22 Ir1 -174.7(6) . . . . ?
C16 C17 C22 Ir1 5.4(9) . . . . ?
C11 Ir1 C22 C21 -85.5(9) . . . . ?
N1 Ir1 C22 C21 -5.3(9) . . . . ?
N2 Ir1 C22 C21 179.7(9) . . . . ?
N3 Ir1 C22 C21 92.5(8) . . . . ?
C11 Ir1 C22 C17 89.6(6) . . . . ?
N1 Ir1 C22 C17 169.9(6) . . . . ?
N2 Ir1 C22 C17 -5.2(5) . . . . ?
N3 Ir1 C22 C17 -92.4(6) . . . . ?
N4 N3 C23 C24 -2.1(9) . . . . ?
Ir1 N3 C23 C24 -170.0(6) . . . . ?
N4 N3 C23 C26 177.0(7) . . . . ?
Ir1 N3 C23 C26 9.2(10) . . . . ?
N3 C23 C24 C25 2.1(10) . . . . ?
C26 C23 C24 C25 -176.9(9) . . . . ?
C23 C24 C25 N4 -1.2(10) . . . . ?
C23 C24 C25 C31 179.1(9) . . . . ?
N3 N4 C25 C24 -0.1(10) . . . . ?
N3 N4 C25 C31 179.6(8) . . . . ?
C30 N5 C26 C27 -1.2(12) . . . . ?
Ir1 N5 C26 C27 179.5(7) . . . . ?
C30 N5 C26 C23 -176.8(7) . . . . ?
Ir1 N5 C26 C23 4.0(9) . . . . ?
N3 C23 C26 C27 175.7(9) . . . . ?
C24 C23 C26 C27 -5.4(15) . . . . ?
N3 C23 C26 N5 -8.9(11) . . . . ?
C24 C23 C26 N5 170.1(9) . . . . ?
N5 C26 C27 C28 1.5(14) . . . . ?
C23 C26 C27 C28 176.7(8) . . . . ?
C26 C27 C28 C29 -1.0(14) . . . . ?
C27 C28 C29 C30 0.3(14) . . . . ?
C26 N5 C30 C29 0.5(13) . . . . ?
Ir1 N5 C30 C29 179.6(7) . . . . ?
C28 C29 C30 N5 -0.1(14) . . . . ?
C24 C25 C31 C33 84.9(12) . . . . ?
N4 C25 C31 C33 -94.7(11) . . . . ?
C24 C25 C31 C32 -152.9(10) . . . . ?
N4 C25 C31 C32 27.4(12) . . . . ?
C24 C25 C31 C34 -34.5(14) . . . . ?
N4 C25 C31 C34 145.9(9) . . . . ?
C22A Ir1A N1A C1A -91.7(7) . . . . ?
C11A Ir1A N1A C1A -179.2(7) . . . . ?
N3A Ir1A N1A C1A 6.1(7) . . . . ?
N5A Ir1A N1A C1A 80.9(7) . . . . ?
C22A Ir1A N1A C5A 89.0(6) . . . . ?
C11A Ir1A N1A C5A 1.5(6) . . . . ?
N3A Ir1A N1A C5A -173.3(6) . . . . ?
N5A Ir1A N1A C5A -98.5(6) . . . . ?
C22A Ir1A N2A C12A -176.9(7) . . . . ?
C11A Ir1A N2A C12A -89.5(7) . . . . ?
N3A Ir1A N2A C12A 85.4(7) . . . . ?
N5A Ir1A N2A C12A 10.7(7) . . . . ?
C22A Ir1A N2A C16A 5.1(6) . . . . ?
C11A Ir1A N2A C16A 92.5(6) . . . . ?
N3A Ir1A N2A C16A -92.6(6) . . . . ?
N5A Ir1A N2A C16A -167.3(6) . . . . ?
C22A Ir1A N3A N4A -8.7(8) . . . . ?
N1A Ir1A N3A N4A -104.7(7) . . . . ?
N2A Ir1A N3A N4A 72.0(7) . . . . ?
N5A Ir1A N3A N4A 169.2(8) . . . . ?
C22A Ir1A N3A C23A -169.2(6) . . . . ?
N1A Ir1A N3A C23A 94.8(6) . . . . ?
N2A Ir1A N3A C23A -88.5(6) . . . . ?
N5A Ir1A N3A C23A 8.7(6) . . . . ?
C23A N3A N4A C25A -1.8(9) . . . . ?
Ir1A N3A N4A C25A -163.6(6) . . . . ?
C11A Ir1A N5A C30A -4.5(7) . . . . ?
N1A Ir1A N5A C30A 75.2(7) . . . . ?
N2A Ir1A N5A C30A -101.5(7) . . . . ?
N3A Ir1A N5A C30A 174.8(7) . . . . ?
C11A Ir1A N5A C26A 176.1(6) . . . . ?
N1A Ir1A N5A C26A -104.2(6) . . . . ?
N2A Ir1A N5A C26A 79.0(6) . . . . ?
N3A Ir1A N5A C26A -4.6(6) . . . . ?
C5A N1A C1A C2A 1.6(13) . . . . ?
Ir1A N1A C1A C2A -177.7(7) . . . . ?
N1A C1A C2A C3A -0.6(15) . . . . ?
C1A C2A C3A C4A 0.3(15) . . . . ?
C2A C3A C4A C5A -1.1(15) . . . . ?
C1A N1A C5A C4A -2.4(12) . . . . ?
Ir1A N1A C5A C4A 177.0(6) . . . . ?
C1A N1A C5A C6A 177.4(7) . . . . ?
Ir1A N1A C5A C6A -3.2(9) . . . . ?
C3A C4A C5A N1A 2.2(13) . . . . ?
C3A C4A C5A C6A -177.6(9) . . . . ?
N1A C5A C6A C11A 3.7(10) . . . . ?
C4A C5A C6A C11A -176.5(8) . . . . ?
N1A C5A C6A C7A -175.5(7) . . . . ?
C4A C5A C6A C7A 4.3(14) . . . . ?
C11A C6A C7A C8A -1.4(12) . . . . ?
C5A C6A C7A C8A 177.7(8) . . . . ?
C6A C7A C8A C9A 2.2(13) . . . . ?
C7A C8A C9A C10A -2.2(13) . . . . ?
C8A C9A C10A C11A 1.5(12) . . . . ?
C9A C10A C11A C6A -0.8(12) . . . . ?
C9A C10A C11A Ir1A -176.2(6) . . . . ?
C7A C6A C11A C10A 0.8(12) . . . . ?
C5A C6A C11A C10A -178.5(7) . . . . ?
C7A C6A C11A Ir1A 176.7(6) . . . . ?
C5A C6A C11A Ir1A -2.6(9) . . . . ?
C22A Ir1A C11A C10A 81.0(7) . . . . ?
N1A Ir1A C11A C10A 176.2(8) . . . . ?
N2A Ir1A C11A C10A -0.2(7) . . . . ?
N5A Ir1A C11A C10A -97.0(7) . . . . ?
C22A Ir1A C11A C6A -94.5(6) . . . . ?
N1A Ir1A C11A C6A 0.7(6) . . . . ?
N2A Ir1A C11A C6A -175.7(6) . . . . ?
N5A Ir1A C11A C6A 87.5(6) . . . . ?
C16A N2A C12A C13A -0.7(12) . . . . ?
Ir1A N2A C12A C13A -178.6(6) . . . . ?
N2A C12A C13A C14A 2.1(13) . . . . ?
C12A C13A C14A C15A -1.8(14) . . . . ?
C13A C14A C15A C16A 0.2(14) . . . . ?
C12A N2A C16A C15A -1.0(12) . . . . ?
Ir1A N2A C16A C15A 177.1(6) . . . . ?
C12A N2A C16A C17A 176.8(7) . . . . ?
Ir1A N2A C16A C17A -5.1(9) . . . . ?
C14A C15A C16A N2A 1.2(13) . . . . ?
C14A C15A C16A C17A -176.3(8) . . . . ?
N2A C16A C17A C18A -178.4(8) . . . . ?
C15A C16A C17A C18A -0.7(14) . . . . ?
N2A C16A C17A C22A 1.7(11) . . . . ?
C15A C16A C17A C22A 179.4(8) . . . . ?
C22A C17A C18A C19A -2.2(13) . . . . ?
C16A C17A C18A C19A 177.9(8) . . . . ?
C17A C18A C19A C20A 0.1(13) . . . . ?
C18A C19A C20A C21A 0.8(14) . . . . ?
C19A C20A C21A C22A 0.5(14) . . . . ?
C20A C21A C22A C17A -2.5(13) . . . . ?
C20A C21A C22A Ir1A 178.3(7) . . . . ?
C18A C17A C22A C21A 3.4(12) . . . . ?
C16A C17A C22A C21A -176.7(7) . . . . ?
C18A C17A C22A Ir1A -177.4(6) . . . . ?
C16A C17A C22A Ir1A 2.5(9) . . . . ?
C11A Ir1A C22A C21A 78.9(8) . . . . ?
N1A Ir1A C22A C21A -1.0(8) . . . . ?
N2A Ir1A C22A C21A 175.2(8) . . . . ?
N3A Ir1A C22A C21A -100.6(8) . . . . ?
C11A Ir1A C22A C17A -100.3(6) . . . . ?
N1A Ir1A C22A C17A 179.8(6) . . . . ?
N2A Ir1A C22A C17A -4.0(6) . . . . ?
N3A Ir1A C22A C17A 80.2(6) . . . . ?
N4A N3A C23A C24A 2.1(9) . . . . ?
Ir1A N3A C23A C24A 167.9(6) . . . . ?
N4A N3A C23A C26A -177.4(7) . . . . ?
Ir1A N3A C23A C26A -11.6(10) . . . . ?
N3A C23A C24A C25A -1.6(10) . . . . ?
C26A C23A C24A C25A 177.8(9) . . . . ?
N3A N4A C25A C24A 0.8(10) . . . . ?
N3A N4A C25A C31A 174.0(7) . . . . ?
C23A C24A C25A N4A 0.5(10) . . . . ?
C23A C24A C25A C31A -171.8(9) . . . . ?
C30A N5A C26A C27A 2.0(12) . . . . ?
Ir1A N5A C26A C27A -178.6(6) . . . . ?
C30A N5A C26A C23A -179.2(7) . . . . ?
Ir1A N5A C26A C23A 0.2(9) . . . . ?
N3A C23A C26A N5A 7.4(11) . . . . ?
C24A C23A C26A N5A -171.9(9) . . . . ?
N3A C23A C26A C27A -173.8(8) . . . . ?
C24A C23A C26A C27A 6.8(15) . . . . ?
N5A C26A C27A C28A -1.3(13) . . . . ?
C23A C26A C27A C28A -180.0(8) . . . . ?
C26A C27A C28A C29A -0.4(14) . . . . ?
C27A C28A C29A C30A 1.4(14) . . . . ?
C26A N5A C30A C29A -0.9(13) . . . . ?
Ir1A N5A C30A C29A 179.6(6) . . . . ?
C28A C29A C30A N5A -0.7(14) . . . . ?
N4A C25A C31A C34A 179.5(9) . . . . ?
C24A C25A C31A C34A -9.0(14) . . . . ?
N4A C25A C31A C33A 61.0(11) . . . . ?
C24A C25A C31A C33A -127.6(10) . . . . ?
N4A C25A C31A C32A -59.9(11) . . . . ?
C24A C25A C31A C32A 111.6(11) . . . . ?

loop_
_platon_squeeze_void_nr
_platon_squeeze_void_average_x
_platon_squeeze_void_average_y
_platon_squeeze_void_average_z
_platon_squeeze_void_volume
_platon_squeeze_void_count_electrons
_platon_squeeze_void_content
1 0.000 0.000 0.000 523 204 ' '
2 0.017 0.226 0.458 7 1 ' '
3 0.116 0.682 0.483 39 6 ' '
4 0.036 0.829 0.524 6 1 ' '
5 0.167 0.581 0.063 7 1 ' '
6 0.883 0.319 0.518 38 7 ' '
7 0.833 0.419 0.936 7 0 ' '
8 0.950 0.155 0.481 3 1 ' '
9 0.963 0.765 0.547 4 1 ' '
